data_7121697
loop_
_publ_author_name
'Zhang, Jinyun'
'Liu, Fude'
'Sun, Zhe'
'Li, Chenglong'
'Zhang, Qian'
'Zhang, Chen'
'Liu, Zhiqiang'
'Liu, Xuguang'

_publ_section_title
;
 Synthesis, characterization and properties of aryl-fused bis-BN
 dihydropyrenes.
;
_journal_issue 59
_journal_name_full 'Chemical communications (Cambridge, England)'
_journal_page_first 8178
_journal_page_last 8181
_journal_paper_doi 10.1039/c8cc01748d
_journal_volume 54
_journal_year 2018
_chemical_formula_sum 'C33 H26 B2 Cl2 N2'
_chemical_formula_weight 543.08
_space_group_crystal_system orthorhombic
_space_group_IT_number 19
_space_group_name_Hall 'P 2ac 2ab'
_space_group_name_H-M_alt 'P 21 21 21'
_symmetry_space_group_name_Hall 'P 2ac 2ab'
_symmetry_space_group_name_H-M 'P 21 21 21'
_atom_sites_solution_hydrogens geom
_audit_creation_method SHELXL-2014/7
_audit_update_record
;
2018-05-05 deposited with the CCDC.
2018-05-18 downloaded from the CCDC.
;
_cell_angle_alpha 90
_cell_angle_beta 90
_cell_angle_gamma 90
_cell_formula_units_Z 4
_cell_length_a 7.742(2)
_cell_length_b 14.293(5)
_cell_length_c 25.540(7)
_cell_measurement_reflns_used 797
_cell_measurement_temperature 293(2)
_cell_measurement_theta_max 22.981
_cell_measurement_theta_min 2.148
_cell_volume 2826.2(15)
_computing_structure_refinement 'SHELXL-2014/7 (Sheldrick, 2014)'
_diffrn_ambient_temperature 293(2)
_diffrn_measured_fraction_theta_full 0.999
_diffrn_measured_fraction_theta_max 0.999
_diffrn_measurement_device_type CCD
_diffrn_radiation_type MoK\a
_diffrn_radiation_wavelength 0.71073
_diffrn_reflns_av_R_equivalents 0.0752
_diffrn_reflns_av_unetI/netI 0.1166
_diffrn_reflns_Laue_measured_fraction_full 0.999
_diffrn_reflns_Laue_measured_fraction_max 0.999
_diffrn_reflns_limit_h_max 9
_diffrn_reflns_limit_h_min -8
_diffrn_reflns_limit_k_max 16
_diffrn_reflns_limit_k_min -11
_diffrn_reflns_limit_l_max 29
_diffrn_reflns_limit_l_min -30
_diffrn_reflns_number 9454
_diffrn_reflns_point_group_measured_fraction_full 0.992
_diffrn_reflns_point_group_measured_fraction_max 0.992
_diffrn_reflns_theta_full 24.994
_diffrn_reflns_theta_max 24.994
_diffrn_reflns_theta_min 2.139
_exptl_absorpt_coefficient_mu 0.255
_exptl_absorpt_correction_type multi-scan
_exptl_absorpt_process_details sadabs
_exptl_crystal_colour colorless
_exptl_crystal_density_diffrn 1.276
_exptl_crystal_description block
_exptl_crystal_F_000 1128
_exptl_crystal_size_max 0.220
_exptl_crystal_size_mid 0.200
_exptl_crystal_size_min 0.180
_exptl_transmission_factor_max 0.864
_exptl_transmission_factor_min 0.864
_refine_diff_density_max 0.338
_refine_diff_density_min -0.432
_refine_diff_density_rms 0.063
_refine_ls_abs_structure_details
;
 Flack x determined using 527 quotients [(I+)-(I-)]/[(I+)+(I-)]
 (Parsons, Flack and Wagner, Acta Cryst. B69 (2013) 249-259).
;
_refine_ls_abs_structure_Flack 0.28(12)
_refine_ls_extinction_method none
_refine_ls_goodness_of_fit_ref 0.931
_refine_ls_hydrogen_treatment constr
_refine_ls_matrix_type full
_refine_ls_number_parameters 359
_refine_ls_number_reflns 4933
_refine_ls_number_restraints 61
_refine_ls_restrained_S_all 0.933
_refine_ls_R_factor_all 0.1952
_refine_ls_R_factor_gt 0.0954
_refine_ls_shift/su_max 0.004
_refine_ls_shift/su_mean 0.001
_refine_ls_structure_factor_coef Fsqd
_refine_ls_weighting_details 'w=1/[\s^2^(Fo^2^)+(0.1833P)^2^] where P=(Fo^2^+2Fc^2^)/3'
_refine_ls_weighting_scheme calc
_refine_ls_wR_factor_gt 0.2520
_refine_ls_wR_factor_ref 0.3313
_reflns_Friedel_coverage 0.735
_reflns_Friedel_fraction_full 0.983
_reflns_Friedel_fraction_max 0.983
_reflns_number_gt 2165
_reflns_number_total 4933
_reflns_threshold_expression 'I > 2\s(I)'
_cod_data_source_file c8cc01748d2.cif
_cod_data_source_block 7
_cod_depositor_comments 'Adding full bibliography for 7121695--7121697.cif.'
_cod_original_cell_volume 2826.3(15)
_cod_database_code 7121697
_shelx_shelxl_version_number 2014/7
_shelx_space_group_comment
;
The symmetry employed for this shelxl refinement is uniquely defined
by the following loop, which should always be used as a source of
symmetry information in preference to the above space-group names.
They are only intended as comments.
;
_shelx_estimated_absorpt_t_min 0.946
_shelx_estimated_absorpt_t_max 0.955

loop_
_space_group_symop_operation_xyz
'x, y, z'
'-x+1/2, -y, z+1/2'
'-x, y+1/2, -z+1/2'
'x+1/2, -y+1/2, -z'

loop_
_atom_site_label
_atom_site_type_symbol
_atom_site_fract_x
_atom_site_fract_y
_atom_site_fract_z
_atom_site_U_iso_or_equiv
_atom_site_adp_type
_atom_site_occupancy
_atom_site_site_symmetry_order
_atom_site_calc_flag
_atom_site_refinement_flags_posn
_atom_site_refinement_flags_adp
_atom_site_refinement_flags_occupancy
_atom_site_disorder_assembly
_atom_site_disorder_group
B1 B 0.5771(14) 0.4969(7) 0.6119(4) 0.050(3) Uani 1 1 d . . . . .
B2 B 0.5742(15) 0.4352(8) 0.3922(4) 0.055(3) Uani 1 1 d . . . . .
C1 C 0.7143(12) 0.4504(6) 0.6471(3) 0.051(2) Uani 1 1 d . . . . .
C2 C 0.7179(13) 0.4622(7) 0.7015(3) 0.054(2) Uani 1 1 d . . . . .
H2 H 0.6387 0.5026 0.7169 0.064 Uiso 1 1 calc R U . . .
C3 C 0.8317(15) 0.4171(7) 0.7324(4) 0.065(3) Uani 1 1 d . . . . .
H3 H 0.8292 0.4244 0.7686 0.078 Uiso 1 1 calc R U . . .
C4 C 0.9552(16) 0.3585(7) 0.7082(4) 0.068(3) Uani 1 1 d . . . . .
H4 H 1.0382 0.3290 0.7287 0.082 Uiso 1 1 calc R U . . .
C5 C 0.9554(13) 0.3442(7) 0.6560(4) 0.060(3) Uani 1 1 d . . . . .
H5 H 1.0363 0.3035 0.6416 0.072 Uiso 1 1 calc R U . . .
C6 C 0.8370(12) 0.3889(6) 0.6226(3) 0.046(2) Uani 1 1 d . . . . .
C7 C 0.8368(11) 0.3763(6) 0.5666(3) 0.045(2) Uani 1 1 d . . . . .
C8 C 0.7048(10) 0.4185(6) 0.5339(3) 0.046(2) Uani 1 1 d D . . . .
C9 C 0.7040(10) 0.4002(6) 0.4788(3) 0.046(2) Uani 1 1 d D . . . .
C10 C 0.8354(11) 0.3472(6) 0.4554(3) 0.045(2) Uani 1 1 d . . . . .
C11 C 0.9653(12) 0.3111(6) 0.4884(4) 0.055(2) Uani 1 1 d . . . . .
H11 H 1.0538 0.2763 0.4733 0.066 Uiso 1 1 calc R U . . .
C12 C 0.9680(12) 0.3243(7) 0.5408(4) 0.053(2) Uani 1 1 d . . . . .
H12 H 1.0577 0.2988 0.5604 0.064 Uiso 1 1 calc R U . . .
C13 C 0.8376(13) 0.3294(6) 0.3989(3) 0.051(2) Uani 1 1 d . . . . .
C14 C 0.7140(11) 0.3776(6) 0.3676(3) 0.044(2) Uani 1 1 d . . . . .
C15 C 0.7229(13) 0.3629(7) 0.3122(4) 0.057(3) Uani 1 1 d . . . . .
H15 H 0.6442 0.3938 0.2908 0.069 Uiso 1 1 calc R U . . .
C16 C 0.8424(15) 0.3052(7) 0.2893(4) 0.064(3) Uani 1 1 d . . . . .
H16 H 0.8459 0.2978 0.2532 0.077 Uiso 1 1 calc R U . . .
C17 C 0.9585(15) 0.2579(7) 0.3214(4) 0.069(3) Uani 1 1 d . . . . .
H17 H 1.0379 0.2170 0.3066 0.083 Uiso 1 1 calc R U . . .
C18 C 0.9575(13) 0.2708(7) 0.3745(4) 0.061(3) Uani 1 1 d . . . . .
H18 H 1.0388 0.2398 0.3949 0.073 Uiso 1 1 calc R U . . .
C19A C 0.4680(19) 0.5279(11) 0.5207(4) 0.076(5) Uani 0.77(2) 1 d D U P A 1
H19A H 0.3676 0.5516 0.5392 0.091 Uiso 0.77(2) 1 calc R U P A 1
H19B H 0.5297 0.5805 0.5058 0.091 Uiso 0.77(2) 1 calc R U P A 1
C20A C 0.4132(13) 0.4621(12) 0.4785(4) 0.071(5) Uani 0.77(2) 1 d D U P A 1
H20A H 0.3290 0.4919 0.4558 0.085 Uiso 0.77(2) 1 calc R U P A 1
H20B H 0.3614 0.4065 0.4935 0.085 Uiso 0.77(2) 1 calc R U P A 1
C19B C 0.417(2) 0.483(3) 0.5265(6) 0.073(6) Uani 0.23(2) 1 d D U P A 2
H19C H 0.3386 0.5270 0.5423 0.088 Uiso 0.23(2) 1 calc R U P A 2
H19D H 0.3608 0.4221 0.5243 0.088 Uiso 0.23(2) 1 calc R U P A 2
C20B C 0.474(4) 0.516(2) 0.4725(5) 0.074(6) Uani 0.23(2) 1 d D U P A 2
H20C H 0.5463 0.5706 0.4754 0.089 Uiso 0.23(2) 1 calc R U P A 2
H20D H 0.3736 0.5312 0.4514 0.089 Uiso 0.23(2) 1 calc R U P A 2
C21 C 0.4353(9) 0.5676(5) 0.6339(3) 0.061(3) Uani 1 1 d G . . . .
C22 C 0.2870(10) 0.5291(4) 0.6558(3) 0.104(5) Uani 1 1 d G . . . .
H22 H 0.2722 0.4646 0.6563 0.125 Uiso 1 1 calc R U . . .
C23 C 0.1608(9) 0.5872(7) 0.6768(4) 0.128(6) Uani 1 1 d G . . . .
H23 H 0.0616 0.5615 0.6914 0.154 Uiso 1 1 calc R U . . .
C24 C 0.1829(11) 0.6837(6) 0.6760(4) 0.097(4) Uani 1 1 d G . . . .
H24 H 0.0984 0.7226 0.6900 0.117 Uiso 1 1 calc R U . . .
C25 C 0.3312(12) 0.7221(4) 0.6541(4) 0.120(6) Uani 1 1 d G . . . .
H25 H 0.3460 0.7867 0.6536 0.144 Uiso 1 1 calc R U . . .
C26 C 0.4574(9) 0.6641(5) 0.6331(4) 0.117(5) Uani 1 1 d G . . . .
H26 H 0.5567 0.6898 0.6185 0.140 Uiso 1 1 calc R U . . .
C27 C 0.4278(13) 0.4879(7) 0.3618(3) 0.057(3) Uani 1 1 d . . . . .
C28 C 0.3045(15) 0.4423(9) 0.3322(5) 0.083(4) Uani 1 1 d . . . . .
H28 H 0.3077 0.3774 0.3303 0.100 Uiso 1 1 calc R U . . .
C29 C 0.1772(18) 0.4893(12) 0.3055(5) 0.104(5) Uani 1 1 d . . . . .
H29 H 0.0953 0.4558 0.2865 0.125 Uiso 1 1 calc R U . . .
C30 C 0.1700(17) 0.5847(10) 0.3064(5) 0.089(4) Uani 1 1 d . . . . .
H30 H 0.0843 0.6164 0.2880 0.106 Uiso 1 1 calc R U . . .
C31 C 0.2880(17) 0.6323(9) 0.3342(5) 0.085(4) Uani 1 1 d . . . . .
H31 H 0.2850 0.6973 0.3347 0.102 Uiso 1 1 calc R U . . .
C32 C 0.4162(14) 0.5845(8) 0.3626(4) 0.070(3) Uani 1 1 d . . . . .
H32 H 0.4949 0.6186 0.3824 0.084 Uiso 1 1 calc R U . . .
C33 C 1.002(2) 0.6295(11) 0.5303(5) 0.149(7) Uani 1 1 d D . . . .
H33A H 0.9721 0.5740 0.5502 0.179 Uiso 1 1 calc R U . . .
H33B H 1.1159 0.6499 0.5414 0.179 Uiso 1 1 calc R U . . .
Cl1 Cl 0.8550(10) 0.7161(5) 0.5429(3) 0.213(3) Uani 1 1 d D . . . .
Cl2 Cl 1.0063(9) 0.6024(5) 0.4634(3) 0.197(3) Uani 1 1 d D . . . .
N1 N 0.5827(10) 0.4757(5) 0.5577(3) 0.055(2) Uani 1 1 d D . . . .
N2 N 0.5718(9) 0.4369(6) 0.4481(3) 0.057(2) Uani 1 1 d D . . . .

loop_
_atom_site_aniso_label
_atom_site_aniso_U_11
_atom_site_aniso_U_22
_atom_site_aniso_U_33
_atom_site_aniso_U_23
_atom_site_aniso_U_13
_atom_site_aniso_U_12
B1 0.046(7) 0.046(6) 0.058(6) -0.014(5) 0.002(5) 0.001(5)
B2 0.055(7) 0.054(7) 0.055(7) 0.002(5) 0.001(6) -0.007(6)
C1 0.045(5) 0.051(6) 0.058(6) 0.001(4) -0.010(5) -0.004(5)
C2 0.063(6) 0.054(6) 0.044(5) -0.009(4) 0.006(5) -0.001(5)
C3 0.078(8) 0.069(6) 0.047(5) -0.001(5) -0.012(6) -0.007(6)
C4 0.077(8) 0.075(7) 0.052(6) 0.002(5) -0.012(6) 0.016(7)
C5 0.055(6) 0.066(6) 0.059(6) -0.004(5) -0.005(5) 0.018(5)
C6 0.041(5) 0.051(5) 0.047(5) 0.004(4) 0.001(4) 0.004(5)
C7 0.033(5) 0.049(5) 0.053(5) 0.003(4) -0.001(4) 0.000(4)
C8 0.033(5) 0.051(5) 0.054(5) 0.004(4) 0.010(4) 0.007(4)
C9 0.037(5) 0.060(6) 0.042(5) 0.009(4) -0.001(4) 0.003(5)
C10 0.037(5) 0.050(5) 0.047(5) -0.002(4) 0.004(5) 0.002(5)
C11 0.045(6) 0.058(6) 0.062(6) -0.001(5) 0.008(5) 0.020(5)
C12 0.039(5) 0.063(6) 0.059(6) -0.001(4) -0.003(5) 0.017(5)
C13 0.056(6) 0.047(5) 0.052(6) 0.002(4) 0.003(5) -0.003(5)
C14 0.039(5) 0.045(5) 0.049(5) 0.001(4) 0.008(4) -0.008(4)
C15 0.054(6) 0.072(7) 0.047(6) 0.006(5) 0.005(5) -0.002(5)
C16 0.076(8) 0.065(6) 0.051(6) -0.004(5) 0.004(6) -0.002(6)
C17 0.074(8) 0.072(7) 0.061(7) -0.007(5) 0.012(6) 0.009(6)
C18 0.058(7) 0.070(7) 0.055(6) 0.001(5) 0.003(5) 0.021(6)
C19A 0.061(8) 0.106(12) 0.059(6) 0.002(7) -0.003(6) 0.040(8)
C20A 0.042(7) 0.114(12) 0.056(6) 0.013(6) -0.004(6) 0.027(8)
C19B 0.053(10) 0.110(14) 0.057(9) 0.003(10) -0.003(9) 0.032(11)
C20B 0.053(10) 0.110(14) 0.059(9) 0.011(10) -0.004(9) 0.034(11)
C21 0.055(7) 0.069(7) 0.059(6) -0.003(5) 0.008(5) 0.007(6)
C22 0.081(9) 0.070(8) 0.163(13) -0.008(8) 0.058(9) 0.016(7)
C23 0.121(13) 0.101(12) 0.162(15) 0.023(10) 0.070(12) 0.016(11)
C24 0.082(10) 0.113(12) 0.097(9) -0.022(8) 0.009(8) 0.041(9)
C25 0.085(10) 0.073(9) 0.202(17) -0.044(9) 0.023(11) 0.014(8)
C26 0.082(10) 0.073(9) 0.195(16) -0.030(9) 0.032(10) 0.012(8)
C27 0.056(6) 0.070(7) 0.044(5) 0.004(4) 0.001(5) 0.008(5)
C28 0.062(7) 0.087(8) 0.101(9) 0.026(7) -0.028(7) -0.007(7)
C29 0.074(9) 0.121(13) 0.118(11) 0.033(9) -0.031(8) -0.018(9)
C30 0.068(8) 0.098(10) 0.100(9) 0.028(7) -0.037(7) -0.003(8)
C31 0.085(9) 0.085(9) 0.084(8) 0.002(6) -0.005(8) 0.022(8)
C32 0.059(7) 0.082(8) 0.069(7) -0.013(6) -0.012(6) 0.013(6)
C33 0.120(15) 0.139(16) 0.189(19) 0.009(12) 0.027(14) 0.035(13)
Cl1 0.170(6) 0.205(7) 0.265(8) -0.048(5) 0.038(6) 0.023(5)
Cl2 0.162(5) 0.183(6) 0.246(7) -0.005(5) 0.042(5) 0.027(5)
N1 0.048(5) 0.067(5) 0.052(4) -0.008(4) -0.003(4) 0.016(4)
N2 0.044(5) 0.084(6) 0.044(4) 0.000(4) 0.001(4) 0.016(4)

loop_
_atom_type_symbol
_atom_type_description
_atom_type_scat_dispersion_real
_atom_type_scat_dispersion_imag
_atom_type_scat_source
C C 0.0033 0.0016 'International Tables Vol C Tables 4.2.6.8 and 6.1.1.4'
H H 0.0000 0.0000 'International Tables Vol C Tables 4.2.6.8 and 6.1.1.4'
B B 0.0013 0.0007 'International Tables Vol C Tables 4.2.6.8 and 6.1.1.4'
Cl Cl 0.1484 0.1585 'International Tables Vol C Tables 4.2.6.8 and 6.1.1.4'
N N 0.0061 0.0033 'International Tables Vol C Tables 4.2.6.8 and 6.1.1.4'

loop_
_geom_angle_atom_site_label_1
_geom_angle_atom_site_label_2
_geom_angle_atom_site_label_3
_geom_angle
N1 B1 C1 117.2(8)
N1 B1 C21 120.0(8)
C1 B1 C21 122.8(8)
N2 B2 C14 115.9(9)
N2 B2 C27 118.6(9)
C14 B2 C27 125.5(9)
C2 C1 C6 119.5(8)
C2 C1 B1 122.7(9)
C6 C1 B1 117.7(8)
C3 C2 C1 122.5(9)
C3 C2 H2 118.8
C1 C2 H2 118.8
C2 C3 C4 118.0(9)
C2 C3 H3 121.0
C4 C3 H3 121.0
C5 C4 C3 121.5(10)
C5 C4 H4 119.2
C3 C4 H4 119.2
C4 C5 C6 122.0(9)
C4 C5 H5 119.0
C6 C5 H5 119.0
C5 C6 C1 116.4(8)
C5 C6 C7 123.0(8)
C1 C6 C7 120.5(8)
C12 C7 C6 121.7(8)
C12 C7 C8 117.0(8)
C6 C7 C8 121.3(8)
N1 C8 C9 122.3(6)
N1 C8 C7 118.1(7)
C9 C8 C7 119.5(6)
N2 C9 C10 119.8(7)
N2 C9 C8 119.2(6)
C10 C9 C8 121.0(7)
C11 C10 C9 117.4(8)
C11 C10 C13 121.1(8)
C9 C10 C13 121.5(8)
C12 C11 C10 123.5(9)
C12 C11 H11 118.2
C10 C11 H11 118.2
C11 C12 C7 121.4(9)
C11 C12 H12 119.3
C7 C12 H12 119.3
C18 C13 C14 119.1(8)
C18 C13 C10 123.4(9)
C14 C13 C10 117.4(8)
C13 C14 C15 116.8(8)
C13 C14 B2 121.1(8)
C15 C14 B2 122.0(9)
C16 C15 C14 122.8(10)
C16 C15 H15 118.6
C14 C15 H15 118.6
C15 C16 C17 118.6(9)
C15 C16 H16 120.7
C17 C16 H16 120.7
C18 C17 C16 121.0(10)
C18 C17 H17 119.5
C16 C17 H17 119.5
C17 C18 C13 121.8(9)
C17 C18 H18 119.1
C13 C18 H18 119.1
C20A C19A N1 108.1(9)
C20A C19A H19A 110.1
N1 C19A H19A 110.1
C20A C19A H19B 110.1
N1 C19A H19B 110.1
H19A C19A H19B 108.4
C19A C20A N2 107.1(10)
C19A C20A H20A 110.3
N2 C20A H20A 110.3
C19A C20A H20B 110.3
N2 C20A H20B 110.3
H20A C20A H20B 108.6
N1 C19B C20B 104.9(15)
N1 C19B H19C 110.8
C20B C19B H19C 110.8
N1 C19B H19D 110.8
C20B C19B H19D 110.8
H19C C19B H19D 108.9
C19B C20B N2 106.9(15)
C19B C20B H20C 110.4
N2 C20B H20C 110.4
C19B C20B H20D 110.3
N2 C20B H20D 110.3
H20C C20B H20D 108.6
C22 C21 C26 120.0
C22 C21 B1 117.4(6)
C26 C21 B1 122.6(6)
C23 C22 C21 120.0
C23 C22 H22 120.0
C21 C22 H22 120.0
C22 C23 C24 120.0
C22 C23 H23 120.0
C24 C23 H23 120.0
C25 C24 C23 120.0
C25 C24 H24 120.0
C23 C24 H24 120.0
C26 C25 C24 120.0
C26 C25 H25 120.0
C24 C25 H25 120.0
C25 C26 C21 120.0
C25 C26 H26 120.0
C21 C26 H26 120.0
C28 C27 C32 115.7(10)
C28 C27 B2 123.0(10)
C32 C27 B2 121.3(9)
C27 C28 C29 122.5(12)
C27 C28 H28 118.7
C29 C28 H28 118.7
C30 C29 C28 120.6(13)
C30 C29 H29 119.7
C28 C29 H29 119.7
C31 C30 C29 119.2(12)
C31 C30 H30 120.4
C29 C30 H30 120.4
C30 C31 C32 120.5(12)
C30 C31 H31 119.8
C32 C31 H31 119.8
C27 C32 C31 121.5(11)
C27 C32 H32 119.2
C31 C32 H32 119.2
Cl1 C33 Cl2 110.8(10)
Cl1 C33 H33A 109.5
Cl2 C33 H33A 109.5
Cl1 C33 H33B 109.5
Cl2 C33 H33B 109.5
H33A C33 H33B 108.1
C8 N1 B1 125.0(7)
C8 N1 C19B 112.5(9)
B1 N1 C19B 118.4(8)
C8 N1 C19A 114.9(6)
B1 N1 C19A 119.5(7)
C9 N2 B2 123.2(8)
C9 N2 C20A 113.7(6)
B2 N2 C20A 122.2(8)
C9 N2 C20B 115.0(9)
B2 N2 C20B 115.8(8)

loop_
_geom_bond_atom_site_label_1
_geom_bond_atom_site_label_2
_geom_bond_distance
B1 N1 1.418(12)
B1 C1 1.543(14)
B1 C21 1.594(11)
B2 N2 1.428(12)
B2 C14 1.498(14)
B2 C27 1.566(15)
C1 C2 1.400(11)
C1 C6 1.437(12)
C2 C3 1.346(14)
C2 H2 0.9300
C3 C4 1.414(15)
C3 H3 0.9300
C4 C5 1.348(12)
C4 H4 0.9300
C5 C6 1.405(12)
C5 H5 0.9300
C6 C7 1.443(11)
C7 C12 1.420(12)
C7 C8 1.451(11)
C8 N1 1.391(10)
C8 C9 1.431(11)
C9 N2 1.392(10)
C9 C10 1.402(11)
C10 C11 1.411(12)
C10 C13 1.464(11)
C11 C12 1.351(12)
C11 H11 0.9300
C12 H12 0.9300
C13 C18 1.397(13)
C13 C14 1.424(12)
C14 C15 1.434(12)
C15 C16 1.369(13)
C15 H15 0.9300
C16 C17 1.391(14)
C16 H16 0.9300
C17 C18 1.369(13)
C17 H17 0.9300
C18 H18 0.9300
C19A C20A 1.492(18)
C19A N1 1.495(11)
C19A H19A 0.9700
C19A H19B 0.9700
C20A N2 1.497(11)
C20A H20A 0.9700
C20A H20B 0.9700
C19B N1 1.510(13)
C19B C20B 1.52(3)
C19B H19C 0.9700
C19B H19D 0.9700
C20B N2 1.494(13)
C20B H20C 0.9700
C20B H20D 0.9700
C21 C22 1.3900
C21 C26 1.3900
C22 C23 1.3900
C22 H22 0.9300
C23 C24 1.3900
C23 H23 0.9300
C24 C25 1.3900
C24 H24 0.9300
C25 C26 1.3900
C25 H25 0.9300
C26 H26 0.9300
C27 C28 1.382(14)
C27 C32 1.383(14)
C28 C29 1.374(16)
C28 H28 0.9300
C29 C30 1.365(18)
C29 H29 0.9300
C30 C31 1.342(16)
C30 H30 0.9300
C31 C32 1.406(15)
C31 H31 0.9300
C32 H32 0.9300
C33 Cl1 1.712(11)
C33 Cl2 1.753(12)
C33 H33A 0.9700
C33 H33B 0.9700

loop_
_geom_torsion_atom_site_label_1
_geom_torsion_atom_site_label_2
_geom_torsion_atom_site_label_3
_geom_torsion_atom_site_label_4
_geom_torsion
N1 B1 C1 C2 -177.0(9)
C21 B1 C1 C2 4.1(14)
N1 B1 C1 C6 -0.2(13)
C21 B1 C1 C6 -179.1(8)
C6 C1 C2 C3 -0.7(15)
B1 C1 C2 C3 176.1(10)
C1 C2 C3 C4 2.2(16)
C2 C3 C4 C5 -2.9(17)
C3 C4 C5 C6 2.1(17)
C4 C5 C6 C1 -0.5(15)
C4 C5 C6 C7 178.7(10)
C2 C1 C6 C5 -0.2(13)
B1 C1 C6 C5 -177.2(8)
C2 C1 C6 C7 -179.5(8)
B1 C1 C6 C7 3.6(12)
C5 C6 C7 C12 -6.2(13)
C1 C6 C7 C12 173.0(8)
C5 C6 C7 C8 175.6(9)
C1 C6 C7 C8 -5.3(12)
C12 C7 C8 N1 -175.1(8)
C6 C7 C8 N1 3.2(12)
C12 C7 C8 C9 4.9(11)
C6 C7 C8 C9 -176.8(8)
N1 C8 C9 N2 -3.4(13)
C7 C8 C9 N2 176.6(8)
N1 C8 C9 C10 175.8(8)
C7 C8 C9 C10 -4.2(12)
N2 C9 C10 C11 -179.5(8)
C8 C9 C10 C11 1.4(12)
N2 C9 C10 C13 0.2(13)
C8 C9 C10 C13 -179.0(8)
C9 C10 C11 C12 0.6(14)
C13 C10 C11 C12 -179.0(9)
C10 C11 C12 C7 0.3(15)
C6 C7 C12 C11 178.7(9)
C8 C7 C12 C11 -3.0(13)
C11 C10 C13 C18 5.1(14)
C9 C10 C13 C18 -174.5(9)
C11 C10 C13 C14 -172.6(8)
C9 C10 C13 C14 7.8(12)
C18 C13 C14 C15 -0.7(13)
C10 C13 C14 C15 177.2(8)
C18 C13 C14 B2 175.2(9)
C10 C13 C14 B2 -7.0(12)
N2 B2 C14 C13 -1.2(13)
C27 B2 C14 C13 -177.6(9)
N2 B2 C14 C15 174.4(8)
C27 B2 C14 C15 -2.0(14)
C13 C14 C15 C16 0.4(13)
B2 C14 C15 C16 -175.3(9)
C14 C15 C16 C17 0.9(15)
C15 C16 C17 C18 -2.1(16)
C16 C17 C18 C13 1.9(16)
C14 C13 C18 C17 -0.5(15)
C10 C13 C18 C17 -178.2(9)
N1 C19A C20A N2 -65.9(15)
N1 C19B C20B N2 69(3)
N1 B1 C21 C22 97.7(10)
C1 B1 C21 C22 -83.5(10)
N1 B1 C21 C26 -84.0(10)
C1 B1 C21 C26 94.9(10)
C26 C21 C22 C23 0.0
B1 C21 C22 C23 178.4(7)
C21 C22 C23 C24 0.0
C22 C23 C24 C25 0.0
C23 C24 C25 C26 0.0
C24 C25 C26 C21 0.0
C22 C21 C26 C25 0.0
B1 C21 C26 C25 -178.3(8)
N2 B2 C27 C28 -112.9(11)
C14 B2 C27 C28 63.5(14)
N2 B2 C27 C32 68.1(13)
C14 B2 C27 C32 -115.6(11)
C32 C27 C28 C29 -0.5(17)
B2 C27 C28 C29 -179.6(11)
C27 C28 C29 C30 1(2)
C28 C29 C30 C31 -1(2)
C29 C30 C31 C32 -1(2)
C28 C27 C32 C31 -1.0(15)
B2 C27 C32 C31 178.1(10)
C30 C31 C32 C27 1.7(18)
C9 C8 N1 B1 -179.6(9)
C7 C8 N1 B1 0.4(13)
C9 C8 N1 C19B 23.6(19)
C7 C8 N1 C19B -156.4(18)
C9 C8 N1 C19A -8.8(14)
C7 C8 N1 C19A 171.1(10)
C1 B1 N1 C8 -1.8(14)
C21 B1 N1 C8 177.1(8)
C1 B1 N1 C19B 154(2)
C21 B1 N1 C19B -27(2)
C1 B1 N1 C19A -172.2(11)
C21 B1 N1 C19A 6.7(15)
C20B C19B N1 C8 -55(2)
C20B C19B N1 B1 146.1(15)
C20A C19A N1 C8 43.6(15)
C20A C19A N1 B1 -145.1(11)
C10 C9 N2 B2 -9.4(13)
C8 C9 N2 B2 169.8(8)
C10 C9 N2 C20A 160.0(10)
C8 C9 N2 C20A -20.8(12)
C10 C9 N2 C20B -161.1(19)
C8 C9 N2 C20B 18(2)
C14 B2 N2 C9 9.7(13)
C27 B2 N2 C9 -173.6(9)
C14 B2 N2 C20A -158.8(10)
C27 B2 N2 C20A 17.9(14)
C14 B2 N2 C20B 161(2)
C27 B2 N2 C20B -22(2)
C19A C20A N2 C9 55.4(14)
C19A C20A N2 B2 -135.1(10)
C19B C20B N2 C9 -52(3)
C19B C20B N2 B2 154.7(16)
